data_3500124
loop_
_publ_author_name
'Noelia Santamar\'ia'
'Miguel Quir\'os'
'Juan M. Salas'

_journal_name_full 'Personal communication to COD'
_journal_year 2022
_chemical_absolute_configuration ad
_chemical_formula_moiety 'C6 H12 Cu N4 O4 2+, 2(H2 O), 2(Cl O4 -)'
_chemical_formula_sum 'C6 H16 Cl2 Cu N4 O14'
_chemical_formula_weight 502.67
_space_group_crystal_system orthorhombic
_space_group_IT_number 33
_space_group_name_Hall 'P 2c -2n'
_space_group_name_H-M_alt 'P n a 21'
_atom_sites_solution_hydrogens difmap
_atom_sites_solution_primary dual
_atom_sites_solution_secondary difmap
_audit_creation_method SHELXL-2019/2
_cell_angle_alpha 90
_cell_angle_beta 90
_cell_angle_gamma 90
_cell_formula_units_Z 8
_cell_length_a 26.241(6)
_cell_length_b 12.644(3)
_cell_length_c 10.303(2)
_cell_measurement_reflns_used 6864
_cell_measurement_temperature 99(2)
_cell_measurement_theta_max 28.118
_cell_measurement_theta_min 2.513
_cell_volume 3418.4(13)
_computing_cell_refinement 'Bruker SMART'
_computing_data_collection 'Bruker SMART (Bruker, 1999)'
_computing_data_reduction 'Bruker SAINT (Bruker, 1999)'
_computing_structure_refinement 'SHELXL-2019/2 (Sheldrick, 2019)'
_computing_structure_solution 'SHELXT 2018/2 (Sheldrick, 2018)'
_diffrn_ambient_temperature 99(2)
_diffrn_detector_area_resol_mean 8.26
_diffrn_measured_fraction_theta_full 1.000
_diffrn_measured_fraction_theta_max 0.946
_diffrn_measurement_device_type 'Bruker SMART APEX CCD system'
_diffrn_measurement_method '\f and \w scans'
_diffrn_radiation_type MoK\a
_diffrn_radiation_wavelength 0.71073
_diffrn_reflns_av_R_equivalents 0.0332
_diffrn_reflns_av_unetI/netI 0.0386
_diffrn_reflns_Laue_measured_fraction_full 1.000
_diffrn_reflns_Laue_measured_fraction_max 0.946
_diffrn_reflns_limit_h_max 34
_diffrn_reflns_limit_h_min -33
_diffrn_reflns_limit_k_max 15
_diffrn_reflns_limit_k_min -16
_diffrn_reflns_limit_l_max 8
_diffrn_reflns_limit_l_min -12
_diffrn_reflns_number 20933
_diffrn_reflns_point_group_measured_fraction_full 0.789
_diffrn_reflns_point_group_measured_fraction_max 0.717
_diffrn_reflns_theta_full 25.242
_diffrn_reflns_theta_max 28.165
_diffrn_reflns_theta_min 1.552
_diffrn_source 'fine-focus sealed tube'
_exptl_absorpt_coefficient_mu 1.673
_exptl_absorpt_correction_T_max 0.670
_exptl_absorpt_correction_T_min 0.438
_exptl_absorpt_correction_type multi-scan
_exptl_absorpt_process_details 'Bruker SADABS (Bruker, 1999)'
_exptl_crystal_colour green
_exptl_crystal_density_diffrn 1.953
_exptl_crystal_description irregular
_exptl_crystal_F_000 2040
_exptl_crystal_size_max 0.400
_exptl_crystal_size_mid 0.280
_exptl_crystal_size_min 0.260
_geom_special_details
;
 All esds (except the esd in the dihedral angle between two l.s. planes)
 are estimated using the full covariance matrix.  The cell esds are taken
 into account individually in the estimation of esds in distances, angles
 and torsion angles; correlations between esds in cell parameters are only
 used when they are defined by crystal symmetry.  An approximate (isotropic)
 treatment of cell esds is used for estimating esds involving l.s. planes.
;
_refine_diff_density_max 0.734
_refine_diff_density_min -0.443
_refine_diff_density_rms 0.086
_refine_ls_abs_structure_details
;
 Flack x determined using 1598 quotients [(I+)-(I-)]/[(I+)+(I-)]
 (Parsons, Flack and Wagner, Acta Cryst. B69 (2013) 249-259).
;
_refine_ls_abs_structure_Flack -0.018(8)
_refine_ls_extinction_coef .
_refine_ls_extinction_method none
_refine_ls_goodness_of_fit_ref 1.054
_refine_ls_hydrogen_treatment mixed
_refine_ls_matrix_type full
_refine_ls_number_parameters 549
_refine_ls_number_reflns 6025
_refine_ls_number_restraints 31
_refine_ls_restrained_S_all 1.053
_refine_ls_R_factor_all 0.0347
_refine_ls_R_factor_gt 0.0322
_refine_ls_shift/su_max 0.001
_refine_ls_shift/su_mean 0.000
_refine_ls_structure_factor_coef Fsqd
_refine_ls_weighting_details 'w=1/[\s^2^(Fo^2^)+(0.0400P)^2^+0.5000P] where P=(Fo^2^+2Fc^2^)/3'
_refine_ls_weighting_scheme calc
_refine_ls_wR_factor_gt 0.0751
_refine_ls_wR_factor_ref 0.0777
_reflns_Friedel_coverage 0.438
_reflns_Friedel_fraction_full 0.551
_reflns_Friedel_fraction_max 0.462
_reflns_number_gt 5650
_reflns_number_total 6025
_reflns_special_details
;
 Reflections were merged by SHELXL according to the crystal
 class for the calculation of statistics and refinement.

 _reflns_Friedel_fraction is defined as the number of unique
 Friedel pairs measured divided by the number that would be
 possible theoretically, ignoring centric projections and
 systematic absences.
;
_reflns_threshold_expression 'I > 2\s(I)'
_cod_data_source_file cutbmtpo.cif
_cod_data_source_block cutbmtpo
_cod_database_code 3500124
_shelx_shelxl_version_number 2019/2
_shelx_space_group_comment
;
The symmetry employed for this shelxl refinement is uniquely defined
by the following loop, which should always be used as a source of
symmetry information in preference to the above space-group names.
They are only intended as comments.
;
_shelx_estimated_absorpt_t_min 0.554
_shelx_estimated_absorpt_t_max 0.670

loop_
_space_group_symop_operation_xyz
'x, y, z'
'-x, -y, z+1/2'
'-x+1/2, y+1/2, z+1/2'
'x+1/2, -y+1/2, z'

loop_
_atom_site_label
_atom_site_type_symbol
_atom_site_fract_x
_atom_site_fract_y
_atom_site_fract_z
_atom_site_U_iso_or_equiv
_atom_site_adp_type
_atom_site_occupancy
_atom_site_site_symmetry_order
_atom_site_calc_flag
_atom_site_refinement_flags_posn
_atom_site_refinement_flags_adp
_atom_site_refinement_flags_occupancy
_atom_site_disorder_assembly
_atom_site_disorder_group
Cu1 Cu 0.58959(2) 0.76098(3) 0.50951(5) 0.01185(13) Uani 1 1 d . . . . .
O1W O 0.58938(8) 0.60573(19) 0.4909(3) 0.0176(6) Uani 1 1 d D . . . .
H11W H 0.5623(8) 0.575(3) 0.487(4) 0.021 Uiso 1 1 d D U . . .
H12W H 0.6079(12) 0.571(3) 0.538(4) 0.021 Uiso 1 1 d D U . . .
O2W O 0.60992(11) 0.7525(2) 0.6963(3) 0.0170(6) Uani 1 1 d D . . . .
H21W H 0.6166(15) 0.6952(17) 0.728(4) 0.020 Uiso 1 1 d D U . . .
H22W H 0.5876(12) 0.785(3) 0.735(4) 0.020 Uiso 1 1 d D U . . .
O3W O 0.58543(9) 0.91421(19) 0.5208(3) 0.0188(6) Uani 1 1 d D . . . .
H31W H 0.5573(7) 0.940(3) 0.514(5) 0.023 Uiso 1 1 d D U . . .
H32W H 0.6057(12) 0.956(3) 0.552(4) 0.023 Uiso 1 1 d D U . . .
Cu2 Cu 0.33696(2) 0.73255(3) 0.49045(5) 0.01188(12) Uani 1 1 d . . . . .
O4W O 0.34010(9) 0.57534(18) 0.4852(3) 0.0178(6) Uani 1 1 d D . . . .
H41W H 0.3117(7) 0.550(3) 0.494(5) 0.021 Uiso 1 1 d D U . . .
H42W H 0.3583(12) 0.542(3) 0.536(3) 0.021 Uiso 1 1 d D U . . .
O5W O 0.35271(11) 0.7372(2) 0.7014(3) 0.0173(6) Uani 1 1 d D . . . .
H51W H 0.3468(15) 0.7925(18) 0.739(4) 0.021 Uiso 1 1 d D U . . .
H52W H 0.3468(15) 0.686(2) 0.746(3) 0.021 Uiso 1 1 d D U . . .
O6W O 0.33181(9) 0.88847(19) 0.4751(3) 0.0184(6) Uani 1 1 d D . . . .
H61W H 0.3026(7) 0.912(3) 0.482(5) 0.022 Uiso 1 1 d D U . . .
H62W H 0.3486(13) 0.926(3) 0.524(4) 0.022 Uiso 1 1 d D U . . .
N1A N 0.49763(12) 0.7556(2) 0.5035(4) 0.0136(7) Uani 1 1 d . . . . .
C2A C 0.45143(15) 0.7471(3) 0.5532(4) 0.0134(8) Uani 1 1 d . . . . .
H2A H 0.445376 0.743299 0.644022 0.016 Uiso 1 1 d R U . . .
N3A N 0.41293(11) 0.7444(2) 0.4630(4) 0.0126(7) Uani 1 1 d . . . . .
C3AA C 0.43748(14) 0.7523(3) 0.3508(4) 0.0120(7) Uani 1 1 d . . . . .
N4A N 0.42057(12) 0.7543(2) 0.2278(4) 0.0121(7) Uani 1 1 d . . . . .
H4A H 0.387610 0.751824 0.212295 0.014 Uiso 1 1 d R U . . .
C5A C 0.45379(15) 0.7600(3) 0.1269(4) 0.0149(8) Uani 1 1 d . . . . .
C51A C 0.43009(14) 0.7599(3) -0.0042(5) 0.0191(8) Uani 1 1 d . . . . .
H51A H 0.408974 0.696526 -0.014200 0.023 Uiso 1 1 d R U . . .
H52A H 0.456917 0.759974 -0.070367 0.023 Uiso 1 1 d R U . . .
H53A H 0.408815 0.823092 -0.014515 0.023 Uiso 1 1 d R U . . .
C6A C 0.50565(15) 0.7642(3) 0.1502(4) 0.0150(8) Uani 1 1 d . . . . .
H6A H 0.528601 0.766951 0.079016 0.018 Uiso 1 1 d R U . . .
C7A C 0.52538(14) 0.7644(3) 0.2772(4) 0.0139(8) Uani 1 1 d . . . . .
O7A O 0.57062(9) 0.76914(19) 0.3146(3) 0.0166(6) Uani 1 1 d . . . . .
N8A N 0.48787(11) 0.7587(2) 0.3730(3) 0.0123(7) Uani 1 1 d . . . . .
N1B N 0.75971(11) 0.7748(2) 0.4683(3) 0.0126(7) Uani 1 1 d . . . . .
C2B C 0.71683(13) 0.7744(3) 0.5332(4) 0.0145(8) Uani 1 1 d . . . . .
H2B H 0.715766 0.776338 0.625311 0.017 Uiso 1 1 d R U . . .
N3B N 0.67394(12) 0.7707(2) 0.4598(4) 0.0144(7) Uani 1 1 d . . . . .
C3AB C 0.69203(14) 0.7671(2) 0.3399(4) 0.0121(7) Uani 1 1 d . . . . .
N4B N 0.66838(12) 0.7636(2) 0.2253(4) 0.0128(7) Uani 1 1 d . . . . .
H4B H 0.634858 0.763029 0.222879 0.015 Uiso 1 1 d R U . . .
C5B C 0.69524(15) 0.7607(3) 0.1114(4) 0.0151(8) Uani 1 1 d . . . . .
C51B C 0.66390(14) 0.7537(3) -0.0083(5) 0.0181(9) Uani 1 1 d . . . . .
H51B H 0.686386 0.748537 -0.083975 0.022 Uiso 1 1 d R U . . .
H52B H 0.642559 0.816953 -0.016016 0.022 Uiso 1 1 d R U . . .
H53B H 0.642125 0.690769 -0.004013 0.022 Uiso 1 1 d R U . . .
C6B C 0.74756(14) 0.7647(3) 0.1135(4) 0.0143(8) Uani 1 1 d . . . . .
H6B H 0.765785 0.762722 0.033834 0.017 Uiso 1 1 d R U . . .
C7B C 0.77498(14) 0.7719(3) 0.2310(4) 0.0136(8) Uani 1 1 d . . . . .
O7B O 0.82148(10) 0.7800(2) 0.2504(3) 0.0183(6) Uani 1 1 d . . . . .
N8B N 0.74366(11) 0.7694(2) 0.3411(3) 0.0122(7) Uani 1 1 d . . . . .
Cl1 Cl 0.47633(3) 0.46172(6) 0.35014(10) 0.0178(2) Uani 1 1 d . . . . .
O11P O 0.44055(11) 0.3817(2) 0.3856(3) 0.0324(7) Uani 1 1 d . . . . .
O12P O 0.51996(12) 0.4160(3) 0.2892(4) 0.0401(9) Uani 1 1 d . . . . .
O13P O 0.49193(11) 0.5164(2) 0.4682(3) 0.0328(8) Uani 1 1 d . . . . .
O14P O 0.45271(13) 0.5356(2) 0.2639(4) 0.0403(9) Uani 1 1 d . . . . .
Cl2 Cl 0.28050(3) 0.52304(7) 0.84887(10) 0.01638(19) Uani 1 1 d . . . . .
O21P O 0.32672(13) 0.5810(3) 0.8759(4) 0.0522(11) Uani 1 1 d . . . . .
O22P O 0.28723(13) 0.4579(3) 0.7375(4) 0.0416(9) Uani 1 1 d . . . . .
O23P O 0.26895(10) 0.4590(2) 0.9615(3) 0.0238(7) Uani 1 1 d . . . . .
O24P O 0.23995(12) 0.5948(3) 0.8254(3) 0.0422(9) Uani 1 1 d . . . . .
Cl3 Cl 0.22217(3) 0.44333(7) 0.33689(10) 0.0173(2) Uani 1 1 d . . . . .
O31P O 0.24134(11) 0.3393(2) 0.3100(3) 0.0322(7) Uani 1 1 d . . . . .
O32P O 0.23815(12) 0.5135(2) 0.2367(3) 0.0350(8) Uani 1 1 d . . . . .
O33P O 0.24092(10) 0.4798(2) 0.4612(3) 0.0243(7) Uani 1 1 d . . . . .
O34P O 0.16731(11) 0.4383(3) 0.3419(4) 0.0384(9) Uani 1 1 d . . . . .
Cl4 Cl 0.52290(3) 0.95646(6) 0.85150(10) 0.01691(19) Uani 1 1 d . . . . .
O41P O 0.56045(12) 1.0236(2) 0.7962(4) 0.0458(10) Uani 1 1 d . . . . .
O42P O 0.54191(11) 0.8499(2) 0.8604(3) 0.0353(8) Uani 1 1 d . . . . .
O43P O 0.51044(9) 0.9917(2) 0.9822(3) 0.0229(6) Uani 1 1 d . . . . .
O44P O 0.47737(12) 0.9577(3) 0.7766(4) 0.0490(10) Uani 1 1 d . . . . .
O7W O 0.65464(11) 1.0324(3) 0.6461(3) 0.0257(7) Uani 1 1 d D . . . .
H71W H 0.6836(8) 1.028(4) 0.619(4) 0.031 Uiso 1 1 d D U . . .
H72W H 0.6552(16) 1.012(4) 0.7212(19) 0.031 Uiso 1 1 d D U . . .
O8W O 0.64974(11) 0.5414(2) 0.6870(4) 0.0301(7) Uani 1 1 d D . . . .
H81W H 0.6373(15) 0.493(3) 0.729(4) 0.036 Uiso 1 1 d D U . . .
H82W H 0.6788(8) 0.525(3) 0.665(5) 0.036 Uiso 1 1 d D U . . .
O9W O 0.39109(11) 1.0140(2) 0.6156(3) 0.0249(7) Uani 1 1 d D . . . .
H91W H 0.4227(5) 1.013(3) 0.617(4) 0.030 Uiso 1 1 d D U . . .
H92W H 0.3860(16) 1.004(4) 0.6943(16) 0.030 Uiso 1 1 d D U . . .
O10W O 0.40069(12) 0.4691(3) 0.6461(3) 0.0293(7) Uani 1 1 d D . . . .
H01W H 0.4313(6) 0.475(4) 0.637(5) 0.035 Uiso 1 1 d D U . . .
H02W H 0.3954(16) 0.475(4) 0.7241(15) 0.035 Uiso 1 1 d D U . . .

loop_
_atom_site_aniso_label
_atom_site_aniso_U_11
_atom_site_aniso_U_22
_atom_site_aniso_U_33
_atom_site_aniso_U_23
_atom_site_aniso_U_13
_atom_site_aniso_U_12
Cu1 0.0095(2) 0.0148(2) 0.0112(3) 0.0005(2) -0.0004(2) 0.00058(14)
O1W 0.0125(12) 0.0165(12) 0.0238(17) -0.0015(12) -0.0043(13) -0.0003(9)
O2W 0.0191(15) 0.0192(14) 0.0127(16) 0.0021(11) 0.0014(13) 0.0024(10)
O3W 0.0118(12) 0.0158(12) 0.0289(18) -0.0024(13) -0.0059(12) 0.0012(9)
Cu2 0.00797(19) 0.0141(2) 0.0136(3) 0.0004(3) 0.0002(2) 0.00015(14)
O4W 0.0122(11) 0.0148(12) 0.0264(17) 0.0023(13) -0.0022(13) 0.0006(9)
O5W 0.0218(15) 0.0149(13) 0.0151(17) -0.0009(11) 0.0048(13) 0.0018(11)
O6W 0.0123(12) 0.0161(12) 0.0268(17) -0.0014(13) -0.0011(13) 0.0007(9)
N1A 0.0146(15) 0.0172(14) 0.0089(18) 0.0005(13) 0.0014(15) 0.0022(10)
C2A 0.0158(19) 0.0129(17) 0.012(2) -0.0001(14) -0.0007(17) -0.0017(13)
N3A 0.0106(15) 0.0163(15) 0.0110(18) 0.0000(12) -0.0004(14) 0.0003(10)
C3AA 0.0102(17) 0.0126(15) 0.013(2) 0.0007(14) -0.0017(17) -0.0023(12)
N4A 0.0099(15) 0.0170(15) 0.0093(18) 0.0016(12) 0.0007(13) 0.0005(11)
C5A 0.0139(18) 0.0145(17) 0.016(2) 0.0013(15) 0.0014(17) -0.0007(13)
C51A 0.0146(17) 0.0293(19) 0.013(2) 0.0011(17) -0.0033(19) -0.0037(13)
C6A 0.0129(18) 0.0180(18) 0.014(2) 0.0032(15) 0.0035(16) -0.0003(13)
C7A 0.0121(18) 0.0147(17) 0.015(2) 0.0011(15) 0.0009(16) 0.0002(12)
O7A 0.0064(12) 0.0252(14) 0.0181(16) 0.0024(11) 0.0008(12) -0.0015(9)
N8A 0.0089(15) 0.0168(14) 0.0113(18) 0.0031(12) -0.0028(14) -0.0010(10)
N1B 0.0148(15) 0.0124(13) 0.0105(18) -0.0020(12) -0.0033(14) 0.0015(11)
C2B 0.0173(19) 0.0128(16) 0.013(2) 0.0013(15) -0.0045(17) 0.0000(13)
N3B 0.0115(15) 0.0163(14) 0.0154(19) 0.0007(13) 0.0005(14) -0.0004(11)
C3AB 0.0075(16) 0.0124(16) 0.016(2) -0.0027(15) 0.0005(16) 0.0005(12)
N4B 0.0088(15) 0.0180(15) 0.0116(18) 0.0008(12) 0.0001(13) -0.0010(11)
C5B 0.020(2) 0.0124(17) 0.013(2) 0.0005(14) -0.0002(17) -0.0015(13)
C51B 0.0155(18) 0.0250(19) 0.014(2) -0.0032(19) 0.0011(17) -0.0010(12)
C6B 0.0126(18) 0.0176(18) 0.013(2) 0.0003(15) 0.0041(16) -0.0002(13)
C7B 0.0139(18) 0.0101(17) 0.017(2) -0.0003(15) 0.0025(16) 0.0004(13)
O7B 0.0096(13) 0.0266(14) 0.0186(16) -0.0025(12) -0.0002(12) -0.0003(10)
N8B 0.0119(15) 0.0143(14) 0.0104(17) 0.0011(13) -0.0018(14) 0.0011(10)
Cl1 0.0181(4) 0.0159(4) 0.0193(5) -0.0011(4) 0.0007(4) -0.0012(3)
O11P 0.0382(17) 0.0294(16) 0.0298(18) -0.0034(14) 0.0021(15) -0.0154(13)
O12P 0.0338(17) 0.0429(19) 0.044(2) -0.0053(17) 0.0132(17) 0.0086(14)
O13P 0.0285(15) 0.0398(17) 0.0300(19) -0.0123(15) 0.0005(15) -0.0136(13)
O14P 0.052(2) 0.0242(16) 0.045(2) 0.0084(15) -0.0160(18) 0.0001(14)
Cl2 0.0173(4) 0.0145(4) 0.0173(5) -0.0007(4) 0.0005(4) -0.0022(3)
O21P 0.0462(19) 0.064(2) 0.046(2) 0.031(2) -0.0219(19) -0.0409(18)
O22P 0.070(2) 0.0275(17) 0.027(2) -0.0051(15) 0.0189(19) 0.0038(15)
O23P 0.0204(14) 0.0290(15) 0.0221(17) 0.0063(13) 0.0021(13) -0.0070(11)
O24P 0.050(2) 0.0415(19) 0.035(2) 0.0058(17) -0.0025(17) 0.0278(15)
Cl3 0.0183(4) 0.0176(4) 0.0160(5) 0.0013(4) -0.0011(4) -0.0012(3)
O31P 0.0469(18) 0.0196(14) 0.0301(19) -0.0022(13) -0.0072(16) 0.0054(13)
O32P 0.053(2) 0.0253(16) 0.0263(19) 0.0058(14) 0.0114(17) -0.0013(14)
O33P 0.0229(14) 0.0304(15) 0.0197(17) -0.0061(13) 0.0005(13) -0.0087(11)
O34P 0.0201(15) 0.069(2) 0.026(2) -0.0003(18) -0.0025(14) -0.0007(14)
Cl4 0.0191(4) 0.0165(4) 0.0151(5) 0.0008(4) 0.0031(4) 0.0025(3)
O41P 0.048(2) 0.0237(16) 0.066(3) -0.0013(17) 0.038(2) -0.0044(14)
O42P 0.0541(19) 0.0179(13) 0.0339(19) 0.0065(14) 0.0261(17) 0.0123(13)
O43P 0.0197(13) 0.0289(14) 0.0201(16) -0.0094(13) -0.0001(13) 0.0079(10)
O44P 0.0326(18) 0.094(3) 0.0206(19) 0.000(2) -0.0075(16) 0.0128(18)
O7W 0.0232(15) 0.0353(18) 0.0188(17) -0.0020(14) 0.0033(14) -0.0066(13)
O8W 0.0227(15) 0.0344(17) 0.033(2) 0.0109(15) -0.0010(15) 0.0018(13)
O9W 0.0211(14) 0.0326(16) 0.0211(17) 0.0032(14) 0.0022(14) -0.0039(12)
O10W 0.0255(15) 0.0389(18) 0.0234(19) 0.0031(16) -0.0021(15) 0.0028(14)

loop_
_atom_type_symbol
_atom_type_description
_atom_type_scat_dispersion_real
_atom_type_scat_dispersion_imag
_atom_type_scat_source
C C 0.0033 0.0016 'International Tables Vol C Tables 4.2.6.8 and 6.1.1.4'
H H 0.0000 0.0000 'International Tables Vol C Tables 4.2.6.8 and 6.1.1.4'
N N 0.0061 0.0033 'International Tables Vol C Tables 4.2.6.8 and 6.1.1.4'
O O 0.0106 0.0060 'International Tables Vol C Tables 4.2.6.8 and 6.1.1.4'
Cl Cl 0.1484 0.1585 'International Tables Vol C Tables 4.2.6.8 and 6.1.1.4'
Cu Cu 0.3201 1.2651 'International Tables Vol C Tables 4.2.6.8 and 6.1.1.4'

loop_
_geom_angle_atom_site_label_1
_geom_angle_atom_site_label_2
_geom_angle_atom_site_label_3
_geom_angle
_geom_angle_site_symmetry_1
_geom_angle_site_symmetry_3
O3W Cu1 O1W 176.00(12) . .
O3W Cu1 O2W 90.62(12) . .
O1W Cu1 O2W 92.35(12) . .
O3W Cu1 O7A 89.72(12) . .
O1W Cu1 O7A 87.39(11) . .
O2W Cu1 O7A 178.42(11) . .
O3W Cu1 N3B 90.83(10) . .
O1W Cu1 N3B 91.97(10) . .
O2W Cu1 N3B 87.71(13) . .
O7A Cu1 N3B 90.74(12) . .
O3W Cu1 N1A 88.48(9) . .
O1W Cu1 N1A 88.08(9) . .
O2W Cu1 N1A 106.83(12) . .
O7A Cu1 N1A 74.72(11) . .
N3B Cu1 N1A 165.44(13) . .
Cu1 O1W H11W 119(3) . .
Cu1 O1W H12W 118(3) . .
H11W O1W H12W 107(3) . .
Cu1 O2W H21W 119(3) . .
Cu1 O2W H22W 105(3) . .
H21W O2W H22W 114(4) . .
Cu1 O3W H31W 117(3) . .
Cu1 O3W H32W 129(3) . .
H31W O3W H32W 112(3) . .
O6W Cu2 O4W 173.67(15) . .
O6W Cu2 N3A 88.98(10) . .
O4W Cu2 N3A 91.70(10) . .
O6W Cu2 N1B 88.20(10) . 4_465
O4W Cu2 N1B 89.58(10) . 4_465
N3A Cu2 N1B 165.42(15) . 4_465
O6W Cu2 O5W 93.71(12) . .
O4W Cu2 O5W 92.60(12) . .
N3A Cu2 O5W 87.22(13) . .
N1B Cu2 O5W 107.24(13) 4_465 .
Cu2 O4W H41W 110(3) . .
Cu2 O4W H42W 121(3) . .
H41W O4W H42W 105(3) . .
Cu2 O5W H51W 117(3) . .
Cu2 O5W H52W 120(3) . .
H51W O5W H52W 113(4) . .
Cu2 O6W H61W 114(3) . .
Cu2 O6W H62W 119(3) . .
H61W O6W H62W 104(3) . .
C2A N1A N8A 102.2(3) . .
C2A N1A Cu1 155.5(3) . .
N8A N1A Cu1 102.2(2) . .
N1A C2A N3A 114.5(4) . .
N1A C2A H2A 122.7 . .
N3A C2A H2A 122.9 . .
C3AA N3A C2A 103.3(3) . .
C3AA N3A Cu2 127.4(3) . .
C2A N3A Cu2 129.3(3) . .
N3A C3AA N4A 131.5(3) . .
N3A C3AA N8A 109.5(4) . .
N4A C3AA N8A 118.9(4) . .
C3AA N4A C5A 120.7(3) . .
C3AA N4A H4A 119.6 . .
C5A N4A H4A 119.6 . .
N4A C5A C6A 120.0(4) . .
N4A C5A C51A 115.2(3) . .
C6A C5A C51A 124.7(4) . .
C5A C51A H51A 109.4 . .
C5A C51A H52A 109.3 . .
H51A C51A H52A 109.5 . .
C5A C51A H53A 109.7 . .
H51A C51A H53A 109.5 . .
H52A C51A H53A 109.5 . .
C5A C6A C7A 121.6(4) . .
C5A C6A H6A 119.4 . .
C7A C6A H6A 119.0 . .
O7A C7A N8A 117.0(4) . .
O7A C7A C6A 129.6(4) . .
N8A C7A C6A 113.5(3) . .
C7A O7A Cu1 121.7(3) . .
C3AA N8A N1A 110.4(3) . .
C3AA N8A C7A 125.2(4) . .
N1A N8A C7A 124.4(3) . .
C2B N1B N8B 102.9(3) . .
C2B N1B Cu2 142.8(3) . 4_565
N8B N1B Cu2 114.0(2) . 4_565
N1B C2B N3B 115.4(4) . .
N1B C2B H2B 122.4 . .
N3B C2B H2B 122.2 . .
C3AB N3B C2B 102.9(3) . .
C3AB N3B Cu1 123.8(3) . .
C2B N3B Cu1 133.1(3) . .
N3B C3AB N4B 131.3(3) . .
N3B C3AB N8B 110.4(3) . .
N4B C3AB N8B 118.3(4) . .
C3AB N4B C5B 121.3(3) . .
C3AB N4B H4B 119.4 . .
C5B N4B H4B 119.3 . .
N4B C5B C6B 120.0(4) . .
N4B C5B C51B 115.4(3) . .
C6B C5B C51B 124.6(4) . .
C5B C51B H51B 109.3 . .
C5B C51B H52B 109.6 . .
H51B C51B H52B 109.5 . .
C5B C51B H53B 109.5 . .
H51B C51B H53B 109.5 . .
H52B C51B H53B 109.5 . .
C5B C6B C7B 121.7(4) . .
C5B C6B H6B 119.3 . .
C7B C6B H6B 119.1 . .
O7B C7B N8B 116.6(4) . .
O7B C7B C6B 130.2(4) . .
N8B C7B C6B 113.2(3) . .
C3AB N8B N1B 108.4(3) . .
C3AB N8B C7B 125.4(3) . .
N1B N8B C7B 126.1(3) . .
O12P Cl1 O11P 110.67(19) . .
O12P Cl1 O14P 109.8(2) . .
O11P Cl1 O14P 109.7(2) . .
O12P Cl1 O13P 109.5(2) . .
O11P Cl1 O13P 107.9(2) . .
O14P Cl1 O13P 109.28(19) . .
O24P Cl2 O22P 109.0(2) . .
O24P Cl2 O21P 109.8(2) . .
O22P Cl2 O21P 110.2(2) . .
O24P Cl2 O23P 109.69(19) . .
O22P Cl2 O23P 110.40(18) . .
O21P Cl2 O23P 107.7(2) . .
O32P Cl3 O31P 109.1(2) . .
O32P Cl3 O34P 110.3(2) . .
O31P Cl3 O34P 108.45(19) . .
O32P Cl3 O33P 110.03(18) . .
O31P Cl3 O33P 110.12(19) . .
O34P Cl3 O33P 108.75(19) . .
O41P Cl4 O44P 111.0(2) . .
O41P Cl4 O42P 110.14(18) . .
O44P Cl4 O42P 109.6(2) . .
O41P Cl4 O43P 110.1(2) . .
O44P Cl4 O43P 108.08(18) . .
O42P Cl4 O43P 107.74(19) . .
H71W O7W H72W 106(4) . .
H81W O8W H82W 109(4) . .
H91W O9W H92W 98(4) . .
H01W O10W H02W 106(4) . .

loop_
_geom_bond_atom_site_label_1
_geom_bond_atom_site_label_2
_geom_bond_distance
_geom_bond_site_symmetry_2
Cu1 O3W 1.944(2) .
Cu1 O1W 1.972(2) .
Cu1 O2W 2.000(3) .
Cu1 O7A 2.071(3) .
Cu1 N3B 2.275(3) .
Cu1 N1A 2.415(3) .
O1W H11W 0.812(12) .
O1W H12W 0.811(12) .
O2W H21W 0.812(12) .
O2W H22W 0.819(12) .
O3W H31W 0.812(12) .
O3W H32W 0.812(12) .
Cu2 O6W 1.982(2) .
Cu2 O4W 1.990(2) .
Cu2 N3A 2.019(3) .
Cu2 N1B 2.042(3) 4_465
Cu2 O5W 2.213(3) .
O4W H41W 0.816(12) .
O4W H42W 0.827(12) .
O5W H51W 0.812(12) .
O5W H52W 0.810(12) .
O6W H61W 0.825(12) .
O6W H62W 0.821(12) .
N1A C2A 1.321(5) .
N1A N8A 1.369(5) .
C2A N3A 1.374(5) .
C2A H2A 0.9500 .
N3A C3AA 1.326(5) .
C3AA N4A 1.344(5) .
C3AA N8A 1.344(5) .
N4A C5A 1.358(5) .
N4A H4A 0.8800 .
C5A C6A 1.383(5) .
C5A C51A 1.487(6) .
C51A H51A 0.9800 .
C51A H52A 0.9801 .
C51A H53A 0.9800 .
C6A C7A 1.406(6) .
C6A H6A 0.9500 .
C7A O7A 1.250(5) .
C7A N8A 1.396(5) .
N1B C2B 1.309(5) .
N1B N8B 1.378(5) .
C2B N3B 1.356(5) .
C2B H2B 0.9500 .
N3B C3AB 1.324(5) .
C3AB N4B 1.335(5) .
C3AB N8B 1.355(5) .
N4B C5B 1.369(5) .
N4B H4B 0.8800 .
C5B C6B 1.374(5) .
C5B C51B 1.485(6) .
C51B H51B 0.9800 .
C51B H52B 0.9800 .
C51B H53B 0.9801 .
C6B C7B 1.411(6) .
C6B H6B 0.9500 .
C7B O7B 1.241(5) .
C7B N8B 1.402(5) .
Cl1 O12P 1.428(3) .
Cl1 O11P 1.428(3) .
Cl1 O14P 1.431(3) .
Cl1 O13P 1.457(3) .
Cl2 O24P 1.419(3) .
Cl2 O22P 1.423(4) .
Cl2 O21P 1.444(3) .
Cl2 O23P 1.447(3) .
Cl3 O32P 1.424(3) .
Cl3 O31P 1.436(3) .
Cl3 O34P 1.442(3) .
Cl3 O33P 1.448(3) .
Cl4 O41P 1.420(3) .
Cl4 O44P 1.422(3) .
Cl4 O42P 1.440(3) .
Cl4 O43P 1.456(3) .
O7W H71W 0.810(12) .
O7W H72W 0.816(12) .
O8W H81W 0.812(12) .
O8W H82W 0.824(12) .
O9W H91W 0.829(12) .
O9W H92W 0.831(12) .
O10W H01W 0.813(12) .
O10W H02W 0.818(12) .

loop_
_geom_hbond_atom_site_label_D
_geom_hbond_atom_site_label_H
_geom_hbond_atom_site_label_A
_geom_hbond_distance_DH
_geom_hbond_distance_HA
_geom_hbond_distance_DA
_geom_hbond_angle_DHA
_geom_hbond_site_symmetry_A
_geom_hbond_publ_flag
O1W H11W O13P 0.812(12) 1.999(13) 2.805(4) 172(4) . yes
O1W H12W O8W 0.811(12) 1.93(2) 2.693(4) 157(4) . yes
O2W H21W O8W 0.812(12) 2.17(3) 2.868(4) 144(4) . yes
O2W H22W O42P 0.819(12) 1.943(17) 2.750(4) 168(4) . yes
O3W H31W O43P 0.812(12) 2.002(13) 2.812(3) 175(5) 2_674 yes
O3W H32W O7W 0.812(12) 1.880(15) 2.683(4) 169(5) . yes
O4W H41W O33P 0.816(12) 2.087(17) 2.880(3) 164(5) . yes
O4W H42W O10W 0.827(12) 1.835(13) 2.661(4) 178(4) . yes
O5W H51W O34P 0.812(12) 2.161(13) 2.973(4) 178(4) 3 yes
O5W H52W O21P 0.810(12) 1.957(16) 2.756(4) 169(4) . yes
O6W H61W O23P 0.825(12) 1.981(15) 2.794(3) 169(5) 3_554 yes
O6W H62W O9W 0.821(12) 1.836(14) 2.652(4) 173(5) . yes
N4A H4A O7B 0.88 1.82 2.646(4) 154.7 4_465 yes
N4B H4B O7A 0.88 1.93 2.726(4) 149.0 . yes
O7W H71W O33P 0.810(12) 2.22(2) 2.963(4) 153(4) 4_565 yes
O8W H81W O14P 0.812(12) 2.42(3) 2.967(5) 126(4) 2_665 yes
O8W H82W O32P 0.824(12) 2.35(3) 3.066(4) 146(5) 2_665 yes
O9W H91W O43P 0.829(12) 2.24(3) 2.927(4) 141(4) 2_674 yes
O9W H91W O44P 0.829(12) 2.29(4) 2.896(4) 130(4) . yes
O9W H92W O34P 0.831(12) 2.23(3) 2.950(5) 145(4) 3 yes
O10W H01W O12P 0.813(12) 2.44(4) 2.936(5) 120(4) 2_665 yes

_cod_database_fobs_code 3500124
